data_7109543
loop_
_publ_author_name
'Teng-Hao Chen'
'Ilya Popov'
'Oussama Zenasni'
'Olafs Daugulis'
'Ognjen S. Miljanic'

_publ_section_title
;
 Superhydrophobic perfluorinated metal-organic frameworks
;
_journal_name_full Chem.Commun.
_journal_page_first 6846
_journal_paper_doi 10.1039/c3cc41564c
_journal_volume 49
_journal_year 2013
_chemical_formula_sum 'C32 H16 Cu2 F16 O12'
_chemical_formula_weight 1023.53
_chemical_name_common CTHMOF238
_chemical_name_systematic
;
uhouston02
;
_space_group.centring_type P

_space_group_IT_number 13
_space_group.IT_number 13

_symmetry_cell_setting monoclinic
_symmetry_space_group_name_Hall '-P 2yc'
_symmetry_space_group_name_H-M 'P 1 2/c 1'
_atom_sites_solution_hydrogens geom
_atom_sites_solution_primary direct
_atom_sites_solution_secondary difmap
_audit_creation_method SHELXL-97
_cell_angle_alpha 90.00
_cell_angle_beta 112.098(2)
_cell_angle_gamma 90.00
_cell_formula_units_Z 4
_cell_length_a 16.7149(9)
_cell_length_b 15.1584(8)
_cell_length_c 15.9373(8)
_cell_measurement_reflns_used 9978
_cell_measurement_temperature 100(2)
_cell_measurement_theta_max 25.38
_cell_measurement_theta_min 2.63
_cell_volume 3741.4(3)
_computing_cell_refinement 'Bruker SAINT'
_computing_data_collection 'Bruker APEX2'
_computing_data_reduction 'Bruker SAINT'
_computing_molecular_graphics ORTEP-32
_computing_publication_material WinGX
_computing_structure_refinement SHELXL-97
_computing_structure_solution SIR-2011
_diffrn_ambient_temperature 100(2)
_diffrn_detector_area_resol_mean 8.366
_diffrn_measured_fraction_theta_full 0.998
_diffrn_measured_fraction_theta_max 0.995
_diffrn_measurement_device_type 'Bruker APEX-II CCD'
_diffrn_measurement_method 'phi and omega scans'
_diffrn_radiation_monochromator 'QUAZAR multilayer mirrors'
_diffrn_radiation_source 'microfocus sealed tube'
_diffrn_radiation_type MoK\a
_diffrn_radiation_wavelength 0.71073
_diffrn_reflns_av_R_equivalents 0.0272
_diffrn_reflns_av_sigmaI/netI 0.0263
_diffrn_reflns_limit_h_max 20
_diffrn_reflns_limit_h_min -20
_diffrn_reflns_limit_k_max 18
_diffrn_reflns_limit_k_min -18
_diffrn_reflns_limit_l_max 19
_diffrn_reflns_limit_l_min -18
_diffrn_reflns_number 27288
_diffrn_reflns_theta_full 25.00
_diffrn_reflns_theta_max 25.39
_diffrn_reflns_theta_min 1.31
_exptl_absorpt_coefficient_mu 1.278
_exptl_absorpt_correction_T_max 0.9507
_exptl_absorpt_correction_T_min 0.8829
_exptl_absorpt_correction_type multi-scan
_exptl_absorpt_process_details SADABS
_exptl_crystal_colour blue
_exptl_crystal_density_diffrn 1.817
_exptl_crystal_density_method 'not measured'
_exptl_crystal_description plate
_exptl_crystal_F_000 2024
_exptl_crystal_size_max 0.10
_exptl_crystal_size_mid 0.10
_exptl_crystal_size_min 0.04
_refine_diff_density_max 0.846
_refine_diff_density_min -0.808
_refine_diff_density_rms 0.090
_refine_ls_extinction_method none
_refine_ls_goodness_of_fit_ref 1.091
_refine_ls_hydrogen_treatment constr
_refine_ls_matrix_type full
_refine_ls_number_parameters 573
_refine_ls_number_reflns 6865
_refine_ls_number_restraints 0
_refine_ls_restrained_S_all 1.091
_refine_ls_R_factor_all 0.0488
_refine_ls_R_factor_gt 0.0394
_refine_ls_shift/su_max 0.000
_refine_ls_shift/su_mean 0.000
_refine_ls_structure_factor_coef Fsqd
_refine_ls_weighting_details 'calc w=1/[\s^2^(Fo^2^)+(0.0451P)^2^+8.9058P] where P=(Fo^2^+2Fc^2^)/3'
_refine_ls_weighting_scheme calc
_refine_ls_wR_factor_gt 0.1050
_refine_ls_wR_factor_ref 0.1110
_reflns_number_gt 5766
_reflns_number_total 6865
_reflns_threshold_expression >2sigma(I)
_cod_data_source_file c3cc41564c.txt
_cod_data_source_block uhouston02
_cod_depositor_comments
;
The following automatic conversions were performed:

'_space_group.centring_type' value 'primitive' was replaced with the
value 'P' as specified in the replacement file
'/home/antanas/src/cod-tools/trunk/data/replacement-values/replacement_values.lst'.

Automatic conversion script
Id: cif_fix_values 5642 2017-10-24 12:04:52Z antanas 
;
_cod_original_sg_symbol_H-M P2/c
_cod_database_code 7109543

loop_
_symmetry_equiv_pos_as_xyz
'x, y, z'
'-x, y, -z+1/2'
'-x, -y, -z'
'x, -y, z-1/2'

loop_
_atom_site_label
_atom_site_type_symbol
_atom_site_fract_x
_atom_site_fract_y
_atom_site_fract_z
_atom_site_U_iso_or_equiv
_atom_site_adp_type
_atom_site_occupancy
_atom_site_symmetry_multiplicity
_atom_site_calc_flag
_atom_site_refinement_flags
C1 C 0.9111(2) 0.1844(2) 1.0850(2) 0.0201(7) Uani 1 1 d .
C2 C 0.8620(2) 0.2029(2) 0.9860(2) 0.0206(7) Uani 1 1 d .
C3 C 0.8744(2) 0.2812(2) 0.9489(2) 0.0211(7) Uani 1 1 d .
C4 C 0.8327(2) 0.2994(2) 0.8582(2) 0.0204(7) Uani 1 1 d .
C5 C 0.7756(2) 0.2393(2) 0.8001(2) 0.0197(7) Uani 1 1 d .
C6 C 0.7620(2) 0.1612(2) 0.8382(2) 0.0205(7) Uani 1 1 d .
C7 C 0.8043(2) 0.1436(2) 0.9292(2) 0.0221(7) Uani 1 1 d .
C8 C 0.7308(2) 0.2573(2) 0.7021(2) 0.0199(7) Uani 1 1 d .
C9 C 0.6832(2) 0.3338(2) 0.6698(2) 0.0202(7) Uani 1 1 d .
C10 C 0.6389(2) 0.3475(2) 0.5785(2) 0.0214(7) Uani 1 1 d .
C11 C 0.6413(2) 0.2871(2) 0.5146(2) 0.0198(7) Uani 1 1 d .
C12 C 0.6900(2) 0.2115(2) 0.5465(2) 0.0216(7) Uani 1 1 d .
C13 C 0.7336(2) 0.1970(2) 0.6375(2) 0.0212(7) Uani 1 1 d .
C14 C 0.5902(2) 0.3003(2) 0.4147(2) 0.0198(7) Uani 1 1 d .
C15 C 1.0000 0.3419(3) 1.2500 0.0171(10) Uani 1 2 d S
C16 C 1.0000 0.4416(3) 1.2500 0.0189(10) Uani 1 2 d S
C17 C 1.0699(2) 0.4886(2) 1.3074(2) 0.0193(7) Uani 1 1 d .
C18 C 1.0698(2) 0.5794(2) 1.3074(2) 0.0196(7) Uani 1 1 d .
C19 C 1.0000 0.6278(3) 1.2500 0.0180(10) Uani 1 2 d S
C20 C 1.0000 0.7255(3) 1.2500 0.0184(10) Uani 1 2 d S
C21 C 1.0165(2) 0.7733(2) 1.3288(2) 0.0204(7) Uani 1 1 d .
C22 C 1.0156(2) 0.8644(2) 1.3289(2) 0.0218(7) Uani 1 1 d .
C23 C 1.0000 0.9116(3) 1.2500 0.0202(10) Uani 1 2 d S
C24 C 1.0000 1.0106(3) 1.2500 0.0185(10) Uani 1 2 d S
C25 C 1.1829(5) 0.1349(6) 1.1241(5) 0.103(3) Uani 1 1 d .
H25A H 1.1285 0.1030 1.0948 0.155 Uiso 1 1 calc R
H25B H 1.2313 0.0934 1.1398 0.155 Uiso 1 1 calc R
H25C H 1.1889 0.1798 1.0826 0.155 Uiso 1 1 calc R
C26 C 0.5000 0.4709(3) 0.2500 0.0197(10) Uani 1 2 d S
C27 C 0.5000 0.5701(3) 0.2500 0.0202(10) Uani 1 2 d S
C28 C 0.4417(2) 0.6176(2) 0.1792(2) 0.0224(7) Uani 1 1 d .
C29 C 0.4415(2) 0.7086(2) 0.1792(2) 0.0206(7) Uani 1 1 d .
C30 C 0.5000 0.7565(3) 0.2500 0.0191(10) Uani 1 2 d S
C31 C 0.5000 0.1405(3) 0.2500 0.0206(10) Uani 1 2 d S
C32 C 0.5000 0.0408(3) 0.2500 0.0201(10) Uani 1 2 d S
C33 C 0.5014(2) -0.0067(2) 0.1764(2) 0.0224(7) Uani 1 1 d .
C34 C 0.5031(2) -0.0973(2) 0.1772(2) 0.0211(7) Uani 1 1 d .
C35 C 0.5000 -0.1463(3) 0.2500 0.0200(10) Uani 1 2 d S
C36 C 0.3245(3) 0.3345(4) 0.3916(3) 0.0499(13) Uani 1 1 d .
H36A H 0.3734 0.3042 0.4373 0.075 Uiso 1 1 calc R
H36B H 0.2709 0.3174 0.3988 0.075 Uiso 1 1 calc R
H36C H 0.3325 0.3985 0.3995 0.075 Uiso 1 1 calc R
C37 C 0.8233(4) 0.5839(4) 0.9011(3) 0.0590(14) Uani 1 1 d .
H37A H 0.8776 0.5529 0.9337 0.089 Uiso 1 1 calc R
H37B H 0.7747 0.5476 0.9011 0.089 Uiso 1 1 calc R
H37C H 0.8229 0.6403 0.9311 0.089 Uiso 1 1 calc R
C38 C 0.6798(4) 0.9274(4) 0.5896(4) 0.0717(17) Uani 1 1 d .
H38A H 0.6356 0.9726 0.5627 0.108 Uiso 1 1 calc R
H38B H 0.6654 0.8744 0.5516 0.108 Uiso 1 1 calc R
H38C H 0.7361 0.9499 0.5938 0.108 Uiso 1 1 calc R
O1 O 0.99097(16) 0.17676(17) 1.10755(15) 0.0259(6) Uani 1 1 d .
O2 O 0.86860(16) 0.18098(16) 1.13450(15) 0.0240(5) Uani 1 1 d .
O3 O 0.63142(15) 0.29223(15) 0.36362(15) 0.0212(5) Uani 1 1 d .
O4 O 0.51155(15) 0.31587(16) 0.39323(15) 0.0228(5) Uani 1 1 d .
O5 O 1.05937(16) 0.30491(15) 1.23358(17) 0.0252(6) Uani 1 1 d .
O6 O 1.18302(16) 0.17537(16) 1.20231(17) 0.0257(5) Uani 1 1 d .
H6 H 1.2281 0.1613 1.2462 0.039 Uiso 1 1 calc R
O7 O 1.06198(16) 1.04620(15) 1.23823(16) 0.0246(5) Uani 1 1 d .
O8 O 0.43351(15) 0.43509(15) 0.25161(16) 0.0226(5) Uani 1 1 d .
O9 O 0.44718(16) 0.17765(15) 0.27717(16) 0.0237(5) Uani 1 1 d .
O10 O 0.31978(17) 0.31058(16) 0.30373(16) 0.0254(5) Uani 1 1 d .
H10 H 0.2746 0.3317 0.2647 0.038 Uiso 1 1 calc R
O11 O 0.81539(19) 0.5995(2) 0.8110(2) 0.0420(7) Uani 1 1 d .
H11 H 0.8578 0.6293 0.8111 0.063 Uiso 1 1 calc R
O12 O 0.6830(2) 0.9057(3) 0.6791(3) 0.0636(10) Uani 1 1 d .
H12 H 0.6347 0.8862 0.6755 0.095 Uiso 1 1 calc R
F1 F 0.92894(13) 0.34220(13) 1.00182(13) 0.0275(5) Uani 1 1 d .
F2 F 0.84998(13) 0.37549(13) 0.82521(13) 0.0271(5) Uani 1 1 d .
F3 F 0.70486(13) 0.10226(14) 0.78667(13) 0.0278(5) Uani 1 1 d .
F4 F 0.78901(14) 0.06641(13) 0.96216(13) 0.0300(5) Uani 1 1 d .
F5 F 0.67885(13) 0.39490(14) 0.72857(12) 0.0275(5) Uani 1 1 d .
F6 F 0.59399(14) 0.42328(13) 0.55224(13) 0.0309(5) Uani 1 1 d .
F7 F 0.69263(15) 0.14878(14) 0.48796(13) 0.0307(5) Uani 1 1 d .
F8 F 0.78137(14) 0.12359(14) 0.66419(13) 0.0296(5) Uani 1 1 d .
F9 F 1.13923(13) 0.44621(12) 1.36505(13) 0.0254(4) Uani 1 1 d .
F10 F 1.14039(12) 0.62190(12) 1.36346(13) 0.0246(4) Uani 1 1 d .
F11 F 1.03280(14) 0.73061(12) 1.40779(13) 0.0258(5) Uani 1 1 d .
F12 F 1.03131(15) 0.90719(13) 1.40685(13) 0.0307(5) Uani 1 1 d .
F13 F 0.38269(14) 0.57489(13) 0.10949(13) 0.0291(5) Uani 1 1 d .
F14 F 0.38114(13) 0.75118(12) 0.11005(13) 0.0258(5) Uani 1 1 d .
F15 F 0.50090(15) 0.03518(13) 0.10208(13) 0.0306(5) Uani 1 1 d .
F16 F 0.50920(14) -0.13994(13) 0.10596(14) 0.0287(5) Uani 1 1 d .
Cu1 Cu 1.07248(3) 0.17474(2) 1.23345(2) 0.01560(11) Uani 1 1 d .
Cu2 Cu 0.42856(3) 0.30722(2) 0.26785(2) 0.01554(11) Uani 1 1 d .

loop_
_atom_site_aniso_label
_atom_site_aniso_U_11
_atom_site_aniso_U_22
_atom_site_aniso_U_33
_atom_site_aniso_U_23
_atom_site_aniso_U_13
_atom_site_aniso_U_12
C1 0.029(2) 0.0127(16) 0.0136(17) 0.0014(13) 0.0025(15) 0.0025(14)
C2 0.0246(18) 0.0231(18) 0.0117(16) 0.0008(13) 0.0044(14) 0.0049(14)
C3 0.0258(18) 0.0201(17) 0.0138(16) -0.0033(13) 0.0034(14) -0.0018(14)
C4 0.0245(18) 0.0195(17) 0.0155(17) 0.0022(13) 0.0056(14) 0.0009(14)
C5 0.0206(17) 0.0254(18) 0.0113(16) 0.0024(13) 0.0039(14) 0.0053(14)
C6 0.0233(18) 0.0203(17) 0.0147(16) -0.0019(13) 0.0034(14) 0.0009(14)
C7 0.0275(19) 0.0227(18) 0.0143(16) 0.0022(14) 0.0056(14) 0.0006(14)
C8 0.0192(17) 0.0251(18) 0.0128(16) 0.0031(14) 0.0031(14) -0.0005(14)
C9 0.0238(18) 0.0230(18) 0.0131(16) -0.0026(13) 0.0063(14) 0.0006(14)
C10 0.0264(18) 0.0183(17) 0.0169(17) 0.0023(13) 0.0051(14) 0.0048(14)
C11 0.0222(17) 0.0224(18) 0.0119(16) 0.0023(13) 0.0033(14) 0.0005(14)
C12 0.0268(18) 0.0216(18) 0.0138(16) -0.0022(14) 0.0048(14) 0.0023(14)
C13 0.0237(18) 0.0206(17) 0.0165(17) 0.0051(14) 0.0043(14) 0.0072(14)
C14 0.0294(19) 0.0134(16) 0.0121(16) 0.0012(13) 0.0026(15) 0.0009(14)
C15 0.025(3) 0.011(2) 0.011(2) 0.000 0.0022(19) 0.000
C16 0.028(3) 0.011(2) 0.019(2) 0.000 0.011(2) 0.000
C17 0.0254(18) 0.0132(16) 0.0178(17) 0.0028(13) 0.0065(14) 0.0033(13)
C18 0.0246(18) 0.0140(16) 0.0193(17) -0.0011(13) 0.0073(15) -0.0032(13)
C19 0.025(2) 0.011(2) 0.019(2) 0.000 0.010(2) 0.000
C20 0.023(2) 0.010(2) 0.020(2) 0.000 0.006(2) 0.000
C21 0.0267(18) 0.0144(16) 0.0178(17) 0.0033(13) 0.0055(14) 0.0015(14)
C22 0.0315(19) 0.0143(17) 0.0163(17) -0.0023(13) 0.0052(15) -0.0008(14)
C23 0.026(3) 0.008(2) 0.023(2) 0.000 0.005(2) 0.000
C24 0.032(3) 0.006(2) 0.012(2) 0.000 0.001(2) 0.000
C25 0.087(5) 0.165(8) 0.087(5) -0.058(5) 0.066(4) -0.024(5)
C26 0.028(3) 0.015(2) 0.011(2) 0.000 0.002(2) 0.000
C27 0.027(3) 0.012(2) 0.021(2) 0.000 0.009(2) 0.000
C28 0.0281(19) 0.0168(17) 0.0192(17) -0.0036(14) 0.0053(15) -0.0049(14)
C29 0.0258(18) 0.0145(16) 0.0204(18) 0.0045(13) 0.0074(15) 0.0024(14)
C30 0.023(2) 0.012(2) 0.022(2) 0.000 0.008(2) 0.000
C31 0.029(3) 0.014(2) 0.015(2) 0.000 0.004(2) 0.000
C32 0.023(2) 0.013(2) 0.022(2) 0.000 0.006(2) 0.000
C33 0.0306(19) 0.0160(17) 0.0199(17) 0.0022(14) 0.0088(15) -0.0007(14)
C34 0.0260(18) 0.0161(17) 0.0205(17) -0.0035(14) 0.0079(15) -0.0022(14)
C35 0.021(2) 0.015(2) 0.023(2) 0.000 0.007(2) 0.000
C36 0.044(3) 0.081(4) 0.030(2) -0.008(2) 0.019(2) 0.009(2)
C37 0.066(3) 0.068(4) 0.044(3) 0.014(3) 0.022(3) 0.019(3)
C38 0.068(4) 0.085(4) 0.067(4) 0.021(3) 0.031(3) 0.009(3)
O1 0.0285(14) 0.0331(14) 0.0117(12) 0.0011(10) 0.0026(10) 0.0049(11)
O2 0.0292(14) 0.0289(14) 0.0108(11) 0.0012(10) 0.0040(10) -0.0008(11)
O3 0.0281(13) 0.0213(12) 0.0115(11) 0.0014(9) 0.0045(10) 0.0010(10)
O4 0.0247(13) 0.0277(13) 0.0120(11) -0.0007(10) 0.0020(10) 0.0040(10)
O5 0.0340(14) 0.0102(11) 0.0350(15) -0.0004(10) 0.0171(12) 0.0011(10)
O6 0.0292(14) 0.0252(13) 0.0230(13) -0.0030(11) 0.0103(11) 0.0001(11)
O7 0.0323(14) 0.0096(11) 0.0301(14) -0.0003(10) 0.0098(11) -0.0007(10)
O8 0.0291(14) 0.0133(12) 0.0229(13) 0.0005(10) 0.0069(11) 0.0008(10)
O9 0.0345(14) 0.0136(12) 0.0245(13) 0.0015(10) 0.0128(11) 0.0011(10)
O10 0.0307(14) 0.0255(14) 0.0208(13) -0.0011(10) 0.0106(11) 0.0025(11)
O11 0.0395(17) 0.0430(18) 0.0444(18) 0.0107(14) 0.0168(14) 0.0000(14)
O12 0.054(2) 0.066(2) 0.070(2) 0.021(2) 0.0238(19) 0.0035(19)
F1 0.0346(12) 0.0251(11) 0.0146(10) -0.0021(8) 0.0000(9) -0.0070(9)
F2 0.0347(12) 0.0264(11) 0.0161(10) 0.0057(8) 0.0048(9) -0.0048(9)
F3 0.0327(12) 0.0287(11) 0.0148(10) -0.0017(8) 0.0006(9) -0.0080(9)
F4 0.0455(13) 0.0199(11) 0.0183(10) 0.0034(8) 0.0047(9) -0.0069(9)
F5 0.0364(12) 0.0300(11) 0.0133(10) -0.0043(8) 0.0063(9) 0.0084(9)
F6 0.0429(13) 0.0250(11) 0.0169(10) 0.0018(8) 0.0024(9) 0.0125(10)
F7 0.0493(14) 0.0253(11) 0.0140(10) -0.0006(8) 0.0078(9) 0.0120(10)
F8 0.0373(12) 0.0304(12) 0.0162(10) 0.0050(9) 0.0045(9) 0.0144(9)
F9 0.0276(11) 0.0146(10) 0.0269(11) 0.0032(8) 0.0023(9) 0.0045(8)
F10 0.0250(11) 0.0161(10) 0.0261(11) -0.0014(8) 0.0020(9) -0.0045(8)
F11 0.0430(13) 0.0147(10) 0.0184(10) 0.0030(8) 0.0100(9) 0.0006(9)
F12 0.0544(14) 0.0135(10) 0.0194(10) -0.0033(8) 0.0086(10) 0.0010(9)
F13 0.0367(12) 0.0164(10) 0.0232(11) -0.0009(8) -0.0014(9) -0.0046(9)
F14 0.0298(11) 0.0151(10) 0.0251(11) 0.0043(8) 0.0017(9) 0.0020(8)
F15 0.0549(14) 0.0170(10) 0.0221(11) 0.0009(8) 0.0171(10) -0.0054(10)
F16 0.0483(13) 0.0171(10) 0.0256(11) -0.0052(8) 0.0195(10) -0.0027(9)
Cu1 0.0240(2) 0.0093(2) 0.0105(2) 0.00000(14) 0.00293(16) 0.00100(15)
Cu2 0.0227(2) 0.0111(2) 0.0098(2) 0.00024(14) 0.00282(16) 0.00035(15)

loop_
_atom_type_symbol
_atom_type_description
_atom_type_scat_dispersion_real
_atom_type_scat_dispersion_imag
_atom_type_scat_source
C C 0.0033 0.0016 'International Tables Vol C Tables 4.2.6.8 and 6.1.1.4'
H H 0.0000 0.0000 'International Tables Vol C Tables 4.2.6.8 and 6.1.1.4'
O O 0.0106 0.0060 'International Tables Vol C Tables 4.2.6.8 and 6.1.1.4'
F F 0.0171 0.0103 'International Tables Vol C Tables 4.2.6.8 and 6.1.1.4'
Cu Cu 0.3201 1.2651 'International Tables Vol C Tables 4.2.6.8 and 6.1.1.4'

loop_
_geom_angle_atom_site_label_1
_geom_angle_atom_site_label_2
_geom_angle_atom_site_label_3
_geom_angle
_geom_angle_site_symmetry_1
_geom_angle_site_symmetry_3
O2 C1 O1 128.1(3) . .
O2 C1 C2 117.1(3) . .
O1 C1 C2 114.8(3) . .
C3 C2 C7 117.5(3) . .
C3 C2 C1 120.0(3) . .
C7 C2 C1 122.5(3) . .
F1 C3 C4 118.5(3) . .
F1 C3 C2 119.9(3) . .
C4 C3 C2 121.7(3) . .
F2 C4 C3 119.0(3) . .
F2 C4 C5 119.7(3) . .
C3 C4 C5 121.2(3) . .
C6 C5 C4 116.9(3) . .
C6 C5 C8 121.1(3) . .
C4 C5 C8 122.0(3) . .
F3 C6 C7 118.8(3) . .
F3 C6 C5 119.8(3) . .
C7 C6 C5 121.4(3) . .
F4 C7 C6 118.8(3) . .
F4 C7 C2 120.0(3) . .
C6 C7 C2 121.3(3) . .
C13 C8 C9 116.6(3) . .
C13 C8 C5 121.0(3) . .
C9 C8 C5 122.4(3) . .
F5 C9 C10 119.0(3) . .
F5 C9 C8 119.5(3) . .
C10 C9 C8 121.5(3) . .
F6 C10 C9 118.2(3) . .
F6 C10 C11 120.1(3) . .
C9 C10 C11 121.7(3) . .
C10 C11 C12 116.9(3) . .
C10 C11 C14 121.9(3) . .
C12 C11 C14 121.1(3) . .
F7 C12 C13 118.4(3) . .
F7 C12 C11 119.9(3) . .
C13 C12 C11 121.6(3) . .
F8 C13 C12 118.9(3) . .
F8 C13 C8 119.4(3) . .
C12 C13 C8 121.6(3) . .
O4 C14 O3 128.2(3) . .
O4 C14 C11 115.6(3) . .
O3 C14 C11 116.2(3) . .
O5 C15 O5 126.7(4) 2_757 .
O5 C15 C16 116.7(2) 2_757 .
O5 C15 C16 116.7(2) . .
C17 C16 C17 117.9(4) . 2_757
C17 C16 C15 121.0(2) . .
C17 C16 C15 121.0(2) 2_757 .
F9 C17 C18 118.7(3) . .
F9 C17 C16 120.3(3) . .
C18 C17 C16 121.0(3) . .
F10 C18 C17 118.5(3) . .
F10 C18 C19 119.6(3) . .
C17 C18 C19 121.9(3) . .
C18 C19 C18 116.4(4) 2_757 .
C18 C19 C20 121.8(2) 2_757 .
C18 C19 C20 121.8(2) . .
C21 C20 C21 116.9(4) . 2_757
C21 C20 C19 121.5(2) . .
C21 C20 C19 121.5(2) 2_757 .
F11 C21 C22 118.5(3) . .
F11 C21 C20 119.8(3) . .
C22 C21 C20 121.7(3) . .
F12 C22 C21 119.2(3) . .
F12 C22 C23 119.8(3) . .
C21 C22 C23 121.0(3) . .
C22 C23 C22 117.6(4) 2_757 .
C22 C23 C24 121.2(2) 2_757 .
C22 C23 C24 121.2(2) . .
O7 C24 O7 128.6(4) . 2_757
O7 C24 C23 115.7(2) . .
O7 C24 C23 115.7(2) 2_757 .
O6 C25 H25A 109.5 . .
O6 C25 H25B 109.5 . .
H25A C25 H25B 109.5 . .
O6 C25 H25C 109.5 . .
H25A C25 H25C 109.5 . .
H25B C25 H25C 109.5 . .
O8 C26 O8 128.3(4) . 2_655
O8 C26 C27 115.8(2) . .
O8 C26 C27 115.8(2) 2_655 .
C28 C27 C28 117.3(4) 2_655 .
C28 C27 C26 121.4(2) 2_655 .
C28 C27 C26 121.4(2) . .
F13 C28 C29 118.8(3) . .
F13 C28 C27 119.8(3) . .
C29 C28 C27 121.4(3) . .
F14 C29 C28 118.7(3) . .
F14 C29 C30 119.8(3) . .
C28 C29 C30 121.4(3) . .
C29 C30 C29 117.0(4) . 2_655
C29 C30 C35 121.5(2) . 1_565
C29 C30 C35 121.5(2) 2_655 1_565
O9 C31 O9 126.6(4) 2_655 .
O9 C31 C32 116.7(2) 2_655 .
O9 C31 C32 116.7(2) . .
C33 C32 C33 117.3(4) . 2_655
C33 C32 C31 121.4(2) . .
C33 C32 C31 121.4(2) 2_655 .
F15 C33 C34 118.3(3) . .
F15 C33 C32 120.4(3) . .
C34 C33 C32 121.3(3) . .
F16 C34 C33 118.7(3) . .
F16 C34 C35 119.1(3) . .
C33 C34 C35 122.2(3) . .
C34 C35 C34 115.7(4) 2_655 .
C34 C35 C30 122.2(2) 2_655 1_545
C34 C35 C30 122.2(2) . 1_545
O10 C36 H36A 109.5 . .
O10 C36 H36B 109.5 . .
H36A C36 H36B 109.5 . .
O10 C36 H36C 109.5 . .
H36A C36 H36C 109.5 . .
H36B C36 H36C 109.5 . .
O11 C37 H37A 109.5 . .
O11 C37 H37B 109.5 . .
H37A C37 H37B 109.5 . .
O11 C37 H37C 109.5 . .
H37A C37 H37C 109.5 . .
H37B C37 H37C 109.5 . .
O12 C38 H38A 109.5 . .
O12 C38 H38B 109.5 . .
H38A C38 H38B 109.5 . .
O12 C38 H38C 109.5 . .
H38A C38 H38C 109.5 . .
H38B C38 H38C 109.5 . .
C1 O1 Cu1 123.5(2) . .
C1 O2 Cu1 120.4(2) . 2_757
C14 O3 Cu2 119.8(2) . 2_655
C14 O4 Cu2 122.3(2) . .
C15 O5 Cu1 122.9(2) . .
C25 O6 H6 109.5 . .
C24 O7 Cu1 121.9(2) . 1_565
C26 O8 Cu2 121.0(2) . .
C31 O9 Cu2 122.0(2) . .
C36 O10 H10 109.5 . .
C37 O11 H11 109.5 . .
C38 O12 H12 109.5 . .
O1 Cu1 O7 91.00(11) . 1_545
O1 Cu1 O2 167.04(10) . 2_757
O7 Cu1 O2 91.28(10) 1_545 2_757
O1 Cu1 O5 87.19(11) . .
O7 Cu1 O5 167.48(10) 1_545 .
O2 Cu1 O5 87.83(10) 2_757 .
O1 Cu1 Cu1 82.47(8) . 2_757
O7 Cu1 Cu1 83.74(7) 1_545 2_757
O2 Cu1 Cu1 85.11(8) 2_757 2_757
O5 Cu1 Cu1 83.74(7) . 2_757
O8 Cu2 O4 91.13(10) . .
O8 Cu2 O3 90.20(10) . 2_655
O4 Cu2 O3 167.10(10) . 2_655
O8 Cu2 O9 166.98(10) . .
O4 Cu2 O9 87.65(10) . .
O3 Cu2 O9 88.17(10) 2_655 .
O8 Cu2 Cu2 83.44(7) . 2_655
O4 Cu2 Cu2 82.53(7) . 2_655
O3 Cu2 Cu2 84.88(7) 2_655 2_655
O9 Cu2 Cu2 83.55(7) . 2_655

loop_
_geom_bond_atom_site_label_1
_geom_bond_atom_site_label_2
_geom_bond_distance
_geom_bond_site_symmetry_2
C1 O2 1.245(4) .
C1 O1 1.250(4) .
C1 C2 1.507(4) .
C2 C3 1.376(5) .
C2 C7 1.379(5) .
C3 F1 1.348(4) .
C3 C4 1.375(5) .
C4 F2 1.344(4) .
C4 C5 1.390(5) .
C5 C6 1.389(5) .
C5 C8 1.482(5) .
C6 F3 1.340(4) .
C6 C7 1.379(5) .
C7 F4 1.346(4) .
C8 C13 1.390(5) .
C8 C9 1.391(5) .
C9 F5 1.339(4) .
C9 C10 1.377(5) .
C10 F6 1.349(4) .
C10 C11 1.381(5) .
C11 C12 1.387(5) .
C11 C14 1.509(4) .
C12 F7 1.345(4) .
C12 C13 1.374(5) .
C13 F8 1.342(4) .
C14 O4 1.251(4) .
C14 O3 1.254(4) .
C15 O5 1.250(3) 2_757
C15 O5 1.250(3) .
C15 C16 1.512(6) .
C16 C17 1.380(4) .
C16 C17 1.380(4) 2_757
C17 F9 1.341(4) .
C17 C18 1.377(5) .
C18 F10 1.346(4) .
C18 C19 1.389(4) .
C19 C18 1.389(4) 2_757
C19 C20 1.481(6) .
C20 C21 1.385(4) .
C20 C21 1.385(4) 2_757
C21 F11 1.349(4) .
C21 C22 1.381(5) .
C22 F12 1.337(4) .
C22 C23 1.384(4) .
C23 C22 1.384(4) 2_757
C23 C24 1.500(6) .
C24 O7 1.243(3) .
C24 O7 1.243(3) 2_757
C25 O6 1.388(6) .
C25 H25A 0.9800 .
C25 H25B 0.9800 .
C25 H25C 0.9800 .
C26 O8 1.246(3) .
C26 O8 1.246(3) 2_655
C26 C27 1.503(6) .
C27 C28 1.384(4) 2_655
C27 C28 1.384(4) .
C28 F13 1.342(4) .
C28 C29 1.380(5) .
C29 F14 1.346(4) .
C29 C30 1.387(4) .
C30 C29 1.387(4) 2_655
C30 C35 1.474(6) 1_565
C31 O9 1.254(3) 2_655
C31 O9 1.254(3) .
C31 C32 1.510(6) .
C32 C33 1.384(4) .
C32 C33 1.384(4) 2_655
C33 F15 1.341(4) .
C33 C34 1.374(5) .
C34 F16 1.343(4) .
C34 C35 1.394(4) .
C35 C34 1.394(4) 2_655
C35 C30 1.474(6) 1_545
C36 O10 1.420(5) .
C36 H36A 0.9800 .
C36 H36B 0.9800 .
C36 H36C 0.9800 .
C37 O11 1.412(5) .
C37 H37A 0.9800 .
C37 H37B 0.9800 .
C37 H37C 0.9800 .
C38 O12 1.446(6) .
C38 H38A 0.9800 .
C38 H38B 0.9800 .
C38 H38C 0.9800 .
O1 Cu1 1.956(2) .
O2 Cu1 1.962(2) 2_757
O3 Cu2 1.966(2) 2_655
O4 Cu2 1.962(2) .
O5 Cu1 1.985(2) .
O6 H6 0.8400 .
O7 Cu1 1.960(2) 1_565
O8 Cu2 1.961(2) .
O9 Cu2 1.985(2) .
O10 H10 0.8400 .
O11 H11 0.8400 .
O12 H12 0.8400 .
Cu1 O7 1.960(2) 1_545
Cu1 O2 1.962(2) 2_757
Cu1 Cu1 2.6664(8) 2_757
Cu2 O3 1.966(2) 2_655
Cu2 Cu2 2.6551(8) 2_655
